data_7038214
loop_
_publ_author_name
'Ledet, Anthony D.'
'Hudnall, Todd W.'

_publ_section_title
;
 Reduction of a diamidocarbene-supported borenium cation: isolation of a
 neutral boryl-substituted radical and a carbene-stabilized aminoborylene.
;
_journal_issue 24
_journal_name_full 'Dalton transactions (Cambridge, England : 2003)'
_journal_page_first 9820
_journal_page_last 9826
_journal_paper_doi 10.1039/c6dt00300a
_journal_volume 45
_journal_year 2016
_chemical_formula_moiety {(C24H28N2O2)-B-Cl-N(C3H7)2-SO3CF3-CH2Cl2
_chemical_formula_sum 'C32 H44 B Cl3 F3 N3 O5 S'
_chemical_formula_weight 756.92
_chemical_name_common DAC-BCl-N(iPr)2-OTf
_space_group_crystal_system monoclinic
_space_group_IT_number 14
_space_group_name_Hall '-P 2yn'
_space_group_name_H-M_alt 'P 1 21/n 1'
_symmetry_space_group_name_Hall '-P 2yn'
_symmetry_space_group_name_H-M 'P 1 21/n 1'
_atom_sites_solution_hydrogens geom
_audit_creation_method SHELXL-2014/7
_audit_update_record
;
2016-01-20 deposited with the CCDC.
2016-02-01 downloaded from the CCDC.
;
_cell_angle_alpha 90
_cell_angle_beta 107.190(8)
_cell_angle_gamma 90
_cell_formula_units_Z 4
_cell_length_a 13.8269(7)
_cell_length_b 17.9052(9)
_cell_length_c 15.9013(11)
_cell_measurement_reflns_used 27438
_cell_measurement_temperature 100(2)
_cell_measurement_theta_max 27.6
_cell_measurement_theta_min 3.1
_cell_volume 3760.9(4)
_computing_cell_refinement 'CrystalClear (Rigaku Inc., 2008)'
_computing_data_collection 'CrystalClear (Rigaku Inc., 2008)'
_computing_data_reduction 'CrystalClear (Rigaku Inc., 2008)'
_computing_structure_refinement 'SHELXL-2014/7 (Sheldrick, 2014)'
_diffrn_ambient_temperature 100(2)
_diffrn_measured_fraction_theta_full 0.998
_diffrn_measured_fraction_theta_max 0.998
_diffrn_measurement_device_type 'CCD area detector'
_diffrn_measurement_method 'phi and omega scans'
_diffrn_radiation_type MoK\a
_diffrn_radiation_wavelength 0.71075
_diffrn_reflns_av_R_equivalents 0.0443
_diffrn_reflns_av_unetI/netI 0.0312
_diffrn_reflns_Laue_measured_fraction_full 0.998
_diffrn_reflns_Laue_measured_fraction_max 0.998
_diffrn_reflns_limit_h_max 16
_diffrn_reflns_limit_h_min -16
_diffrn_reflns_limit_k_max 21
_diffrn_reflns_limit_k_min -21
_diffrn_reflns_limit_l_max 18
_diffrn_reflns_limit_l_min -18
_diffrn_reflns_number 31927
_diffrn_reflns_point_group_measured_fraction_full 0.998
_diffrn_reflns_point_group_measured_fraction_max 0.998
_diffrn_reflns_theta_full 24.999
_diffrn_reflns_theta_max 24.999
_diffrn_reflns_theta_min 3.084
_exptl_absorpt_coefficient_mu 0.356
_exptl_absorpt_correction_type none
_exptl_crystal_colour colorless
_exptl_crystal_density_diffrn 1.337
_exptl_crystal_description block
_exptl_crystal_F_000 1584
_exptl_crystal_size_max 0.385
_exptl_crystal_size_mid 0.181
_exptl_crystal_size_min 0.086
_refine_diff_density_max 0.485
_refine_diff_density_min -0.391
_refine_diff_density_rms 0.054
_refine_ls_extinction_method none
_refine_ls_goodness_of_fit_ref 1.137
_refine_ls_hydrogen_treatment constr
_refine_ls_matrix_type full
_refine_ls_number_parameters 433
_refine_ls_number_reflns 6614
_refine_ls_number_restraints 0
_refine_ls_restrained_S_all 1.137
_refine_ls_R_factor_all 0.0719
_refine_ls_R_factor_gt 0.0539
_refine_ls_shift/su_max 0.001
_refine_ls_shift/su_mean 0.000
_refine_ls_structure_factor_coef Fsqd
_refine_ls_weighting_details 'w=1/[\s^2^(Fo^2^)+(0.0541P)^2^+3.3632P] where P=(Fo^2^+2Fc^2^)/3'
_refine_ls_weighting_scheme calc
_refine_ls_wR_factor_gt 0.1320
_refine_ls_wR_factor_ref 0.1430
_reflns_Friedel_coverage 0.000
_reflns_number_gt 5112
_reflns_number_total 6614
_reflns_threshold_expression 'I > 2\s(I)'
_cod_data_source_file c6dt00300a2.cif
_cod_data_source_block 3OTf
_cod_depositor_comments 'Adding full bibliography for 7038214--7038215.cif.'
_cod_database_code 7038214
_shelx_shelxl_version_number 2014/7
_shelx_space_group_comment
;
The symmetry employed for this shelxl refinement is uniquely defined
by the following loop, which should always be used as a source of
symmetry information in preference to the above space-group names.
They are only intended as comments.
;
_exptl_absorpt_special_details none

loop_
_space_group_symop_operation_xyz
'x, y, z'
'-x+1/2, y+1/2, -z+1/2'
'-x, -y, -z'
'x-1/2, -y-1/2, z-1/2'

loop_
_atom_site_label
_atom_site_type_symbol
_atom_site_fract_x
_atom_site_fract_y
_atom_site_fract_z
_atom_site_U_iso_or_equiv
_atom_site_adp_type
_atom_site_occupancy
_atom_site_site_symmetry_order
_atom_site_calc_flag
_atom_site_refinement_flags_posn
_atom_site_refinement_flags_adp
S1 S 0.79286(6) 0.13740(4) 0.59750(5) 0.0369(2) Uani 1 1 d . .
Cl1 Cl 1.05722(6) 0.34580(5) 0.55538(5) 0.0448(2) Uani 1 1 d . .
N1 N 1.00142(16) 0.31257(13) 0.76089(14) 0.0275(5) Uani 1 1 d . .
O1 O 0.88096(15) 0.27634(13) 0.82402(13) 0.0425(5) Uani 1 1 d . .
B1 B 1.1197(2) 0.35539(18) 0.6699(2) 0.0298(7) Uani 1 1 d . .
C1 C 1.07817(19) 0.29497(15) 0.72871(16) 0.0258(6) Uani 1 1 d . .
F1 F 0.8870(2) 0.01142(13) 0.59435(19) 0.0885(8) Uani 1 1 d . .
N2 N 1.11708(16) 0.22578(12) 0.73887(14) 0.0270(5) Uani 1 1 d . .
O2 O 1.11209(16) 0.10513(12) 0.78213(14) 0.0446(5) Uani 1 1 d . .
F2 F 0.7274(2) -0.00035(13) 0.56142(15) 0.0826(8) Uani 1 1 d . .
C2 C 0.9583(2) 0.26024(17) 0.80914(17) 0.0316(6) Uani 1 1 d . .
Cl2 Cl 0.07529(10) 0.12032(9) 0.14148(9) 0.1081(5) Uani 1 1 d . .
N3 N 1.19342(17) 0.40746(13) 0.70216(14) 0.0324(5) Uani 1 1 d . .
F3 F 0.81300(19) 0.01677(12) 0.69494(13) 0.0723(7) Uani 1 1 d . .
C3 C 1.0226(2) 0.19326(16) 0.84568(18) 0.0316(6) Uani 1 1 d . .
O3 O 0.69985(18) 0.15441(15) 0.61531(17) 0.0607(7) Uani 1 1 d . .
Cl3 Cl 0.11555(10) 0.18018(8) 0.31827(8) 0.0893(4) Uani 1 1 d . .
C4 C 1.0833(2) 0.16715(17) 0.78610(17) 0.0313(6) Uani 1 1 d . .
O4 O 0.79201(17) 0.14781(13) 0.50792(14) 0.0493(6) Uani 1 1 d . .
O5 O 0.88258(17) 0.16485(13) 0.66208(14) 0.0477(6) Uani 1 1 d . .
C5 C 0.9600(2) 0.12989(19) 0.8669(2) 0.0439(8) Uani 1 1 d . .
H5B H 1.0033 0.0882 0.8900 0.066 Uiso 1 1 calc R U
H5C H 0.9284 0.1465 0.9097 0.066 Uiso 1 1 calc R U
H5D H 0.9089 0.1150 0.8142 0.066 Uiso 1 1 calc R U
C6 C 1.1024(2) 0.22044(19) 0.93189(18) 0.0410(7) Uani 1 1 d . .
H6A H 1.1458 0.1796 0.9582 0.061 Uiso 1 1 calc R U
H6B H 1.1422 0.2599 0.9181 0.061 Uiso 1 1 calc R U
H6C H 1.0682 0.2385 0.9723 0.061 Uiso 1 1 calc R U
C11 C 0.9534(2) 0.38622(16) 0.74236(17) 0.0294(6) Uani 1 1 d . .
C12 C 0.9755(2) 0.43972(17) 0.80957(18) 0.0351(7) Uani 1 1 d . .
C13 C 0.9341(2) 0.51022(18) 0.7887(2) 0.0438(8) Uani 1 1 d . .
H13A H 0.9487 0.5470 0.8320 0.053 Uiso 1 1 calc R U
C14 C 0.8715(2) 0.52791(18) 0.7052(2) 0.0422(8) Uani 1 1 d . .
C15 C 0.8445(2) 0.47143(18) 0.6440(2) 0.0403(7) Uani 1 1 d . .
H15A H 0.7989 0.4819 0.5894 0.048 Uiso 1 1 calc R U
C16 C 0.8829(2) 0.39918(17) 0.66086(18) 0.0328(6) Uani 1 1 d . .
C17 C 0.8403(2) 0.33818(18) 0.59479(19) 0.0418(7) Uani 1 1 d . .
H17A H 0.7932 0.3594 0.5434 0.063 Uiso 1 1 calc R U
H17B H 0.8944 0.3144 0.5785 0.063 Uiso 1 1 calc R U
H17C H 0.8063 0.3019 0.6204 0.063 Uiso 1 1 calc R U
C18 C 1.0373(2) 0.42180(19) 0.90260(18) 0.0442(8) Uani 1 1 d . .
H18A H 1.0601 0.3710 0.9056 0.066 Uiso 1 1 calc R U
H18B H 1.0947 0.4546 0.9200 0.066 Uiso 1 1 calc R U
H18C H 0.9963 0.4285 0.9414 0.066 Uiso 1 1 calc R U
C19 C 0.8329(3) 0.6065(2) 0.6833(3) 0.0603(10) Uani 1 1 d . .
H19A H 0.8595 0.6380 0.7337 0.091 Uiso 1 1 calc R U
H19B H 0.8543 0.6249 0.6350 0.091 Uiso 1 1 calc R U
H19C H 0.7603 0.6066 0.6673 0.091 Uiso 1 1 calc R U
C21 C 1.1959(2) 0.20690(15) 0.69778(18) 0.0292(6) Uani 1 1 d . .
C22 C 1.2966(2) 0.21237(16) 0.74902(19) 0.0337(6) Uani 1 1 d . .
C23 C 1.3700(2) 0.20318(17) 0.7059(2) 0.0409(7) Uani 1 1 d . .
H23A H 1.4379 0.2083 0.7379 0.049 Uiso 1 1 calc R U
C24 C 1.3452(3) 0.18670(19) 0.6167(2) 0.0454(8) Uani 1 1 d . .
C25 C 1.2448(2) 0.17404(18) 0.5717(2) 0.0424(8) Uani 1 1 d . .
H25A H 1.2281 0.1594 0.5131 0.051 Uiso 1 1 calc R U
C26 C 1.1678(2) 0.18233(16) 0.61052(19) 0.0356(7) Uani 1 1 d . .
C27 C 1.0609(2) 0.1610(2) 0.5602(2) 0.0497(8) Uani 1 1 d . .
H27A H 1.0171 0.1700 0.5960 0.075 Uiso 1 1 calc R U
H27B H 1.0388 0.1903 0.5074 0.075 Uiso 1 1 calc R U
H27C H 1.0586 0.1089 0.5451 0.075 Uiso 1 1 calc R U
C28 C 1.3263(2) 0.22369(19) 0.84727(19) 0.0416(7) Uani 1 1 d . .
H28A H 1.2665 0.2290 0.8657 0.062 Uiso 1 1 calc R U
H28B H 1.3645 0.1813 0.8762 0.062 Uiso 1 1 calc R U
H28C H 1.3670 0.2679 0.8625 0.062 Uiso 1 1 calc R U
C29 C 1.4251(3) 0.1813(3) 0.5695(3) 0.0736(13) Uani 1 1 d . .
H29A H 1.4904 0.1916 0.6102 0.110 Uiso 1 1 calc R U
H29B H 1.4249 0.1319 0.5461 0.110 Uiso 1 1 calc R U
H29C H 1.4108 0.2169 0.5224 0.110 Uiso 1 1 calc R U
C30 C 1.2459(2) 0.41811(17) 0.79813(18) 0.0376(7) Uani 1 1 d . .
H30A H 1.2193 0.3808 0.8305 0.045 Uiso 1 1 calc R U
C31 C 1.3600(2) 0.4058(2) 0.8201(2) 0.0520(9) Uani 1 1 d . .
H31A H 1.3911 0.4131 0.8821 0.078 Uiso 1 1 calc R U
H31B H 1.3729 0.3559 0.8044 0.078 Uiso 1 1 calc R U
H31C H 1.3878 0.4408 0.7877 0.078 Uiso 1 1 calc R U
C32 C 1.2245(3) 0.49490(19) 0.8294(2) 0.0519(9) Uani 1 1 d . .
H32A H 1.2591 0.5000 0.8911 0.078 Uiso 1 1 calc R U
H32B H 1.2478 0.5327 0.7972 0.078 Uiso 1 1 calc R U
H32C H 1.1530 0.5005 0.8197 0.078 Uiso 1 1 calc R U
C33 C 1.2298(3) 0.46022(19) 0.6454(2) 0.0490(9) Uani 1 1 d . .
H33A H 1.2816 0.4911 0.6858 0.059 Uiso 1 1 calc R U
C34 C 1.2835(3) 0.4201(3) 0.5871(2) 0.0664(11) Uani 1 1 d . .
H34A H 1.3055 0.4560 0.5519 0.100 Uiso 1 1 calc R U
H34B H 1.3411 0.3935 0.6235 0.100 Uiso 1 1 calc R U
H34C H 1.2376 0.3854 0.5494 0.100 Uiso 1 1 calc R U
C35 C 1.1479(4) 0.5139(2) 0.5958(3) 0.0719(12) Uani 1 1 d . .
H35A H 1.1747 0.5466 0.5604 0.108 Uiso 1 1 calc R U
H35B H 1.0921 0.4862 0.5587 0.108 Uiso 1 1 calc R U
H35C H 1.1252 0.5429 0.6371 0.108 Uiso 1 1 calc R U
C40 C 0.1619(3) 0.1659(3) 0.2288(3) 0.0732(12) Uani 1 1 d . .
H40A H 0.1790 0.2138 0.2085 0.088 Uiso 1 1 calc R U
H40B H 0.2234 0.1364 0.2478 0.088 Uiso 1 1 calc R U
C41 C 0.8055(3) 0.0364(2) 0.6127(2) 0.0504(9) Uani 1 1 d . .

loop_
_atom_site_aniso_label
_atom_site_aniso_U_11
_atom_site_aniso_U_22
_atom_site_aniso_U_33
_atom_site_aniso_U_23
_atom_site_aniso_U_13
_atom_site_aniso_U_12
S1 0.0365(4) 0.0421(4) 0.0295(4) 0.0049(3) 0.0055(3) 0.0002(3)
Cl1 0.0482(5) 0.0584(5) 0.0243(4) 0.0037(3) 0.0055(3) -0.0071(4)
N1 0.0247(12) 0.0354(13) 0.0218(11) 0.0023(9) 0.0060(9) 0.0032(10)
O1 0.0284(11) 0.0620(14) 0.0415(12) 0.0103(10) 0.0170(9) 0.0073(10)
B1 0.0296(17) 0.0334(17) 0.0269(16) 0.0037(13) 0.0089(13) 0.0060(14)
C1 0.0227(13) 0.0358(16) 0.0154(12) -0.0015(11) 0.0002(10) -0.0010(11)
F1 0.0974(19) 0.0587(15) 0.120(2) 0.0078(14) 0.0486(17) 0.0244(13)
N2 0.0266(12) 0.0304(12) 0.0243(12) 0.0014(9) 0.0081(9) 0.0004(10)
O2 0.0507(13) 0.0339(13) 0.0549(14) 0.0082(10) 0.0246(11) 0.0064(10)
F2 0.1010(19) 0.0600(14) 0.0661(15) -0.0014(11) -0.0073(13) -0.0308(13)
C2 0.0267(15) 0.0466(18) 0.0191(13) 0.0002(12) 0.0030(11) -0.0018(12)
Cl2 0.0863(9) 0.1436(13) 0.0759(8) 0.0120(8) -0.0048(7) -0.0390(8)
N3 0.0365(13) 0.0341(13) 0.0270(12) 0.0041(10) 0.0098(10) -0.0024(11)
F3 0.1041(18) 0.0567(13) 0.0470(12) 0.0175(10) 0.0083(12) -0.0091(12)
C3 0.0254(14) 0.0431(17) 0.0251(14) 0.0061(12) 0.0057(11) -0.0007(12)
O3 0.0479(14) 0.0730(18) 0.0664(17) 0.0153(13) 0.0249(12) 0.0112(12)
Cl3 0.0883(8) 0.1055(10) 0.0830(8) 0.0206(7) 0.0392(7) 0.0195(7)
C4 0.0276(15) 0.0368(17) 0.0272(15) 0.0046(12) 0.0044(12) 0.0003(12)
O4 0.0576(14) 0.0553(14) 0.0313(12) 0.0074(10) 0.0074(10) -0.0027(11)
O5 0.0493(13) 0.0503(14) 0.0348(12) 0.0025(10) -0.0009(10) -0.0066(11)
C5 0.0401(17) 0.053(2) 0.0393(18) 0.0123(15) 0.0128(14) -0.0066(15)
C6 0.0357(17) 0.058(2) 0.0252(15) 0.0036(14) 0.0031(13) 0.0025(15)
C11 0.0254(14) 0.0362(16) 0.0268(14) 0.0014(12) 0.0080(11) 0.0055(12)
C12 0.0305(15) 0.0454(18) 0.0291(15) -0.0015(13) 0.0086(12) 0.0056(13)
C13 0.0450(18) 0.0467(19) 0.0389(18) -0.0101(14) 0.0112(14) 0.0076(15)
C14 0.0428(18) 0.0447(19) 0.0417(18) 0.0040(14) 0.0163(15) 0.0144(14)
C15 0.0357(17) 0.050(2) 0.0340(17) 0.0080(14) 0.0078(13) 0.0103(14)
C16 0.0270(14) 0.0445(18) 0.0261(14) 0.0029(12) 0.0066(11) 0.0009(12)
C17 0.0390(17) 0.0491(19) 0.0305(16) 0.0012(13) 0.0000(13) -0.0022(14)
C18 0.0449(19) 0.058(2) 0.0264(16) -0.0084(14) 0.0054(13) 0.0056(16)
C19 0.072(3) 0.047(2) 0.062(2) 0.0052(17) 0.018(2) 0.0239(18)
C21 0.0280(14) 0.0303(15) 0.0321(15) 0.0026(12) 0.0133(12) 0.0019(11)
C22 0.0331(16) 0.0314(16) 0.0363(16) 0.0032(12) 0.0098(13) 0.0039(12)
C23 0.0286(16) 0.0442(19) 0.052(2) 0.0066(15) 0.0147(14) 0.0037(13)
C24 0.0454(19) 0.0475(19) 0.052(2) 0.0085(15) 0.0277(16) 0.0089(15)
C25 0.051(2) 0.0477(19) 0.0332(16) -0.0017(14) 0.0201(15) 0.0063(15)
C26 0.0376(16) 0.0384(17) 0.0322(16) -0.0003(13) 0.0126(13) 0.0012(13)
C27 0.0456(19) 0.063(2) 0.0386(18) -0.0114(16) 0.0100(15) -0.0075(16)
C28 0.0350(17) 0.0485(19) 0.0371(17) -0.0001(14) 0.0042(13) 0.0023(14)
C29 0.062(3) 0.102(3) 0.074(3) 0.013(2) 0.047(2) 0.016(2)
C30 0.0397(17) 0.0402(17) 0.0292(15) 0.0022(13) 0.0045(13) -0.0066(13)
C31 0.0423(19) 0.058(2) 0.048(2) 0.0058(16) 0.0017(15) -0.0089(16)
C32 0.070(2) 0.0422(19) 0.046(2) -0.0079(15) 0.0208(18) -0.0118(17)
C33 0.059(2) 0.050(2) 0.0366(18) 0.0095(15) 0.0120(16) -0.0191(17)
C34 0.059(2) 0.096(3) 0.052(2) 0.011(2) 0.0288(19) -0.018(2)
C35 0.110(4) 0.046(2) 0.057(2) 0.0209(18) 0.020(2) 0.001(2)
C40 0.052(2) 0.097(3) 0.071(3) 0.004(2) 0.019(2) -0.015(2)
C41 0.058(2) 0.047(2) 0.0413(19) 0.0043(15) 0.0072(17) -0.0042(17)

loop_
_atom_type_symbol
_atom_type_description
_atom_type_scat_dispersion_real
_atom_type_scat_dispersion_imag
_atom_type_scat_source
C C 0.0033 0.0016 'International Tables Vol C Tables 4.2.6.8 and 6.1.1.4'
H H 0.0000 0.0000 'International Tables Vol C Tables 4.2.6.8 and 6.1.1.4'
Cl Cl 0.1484 0.1585 'International Tables Vol C Tables 4.2.6.8 and 6.1.1.4'
F F 0.0171 0.0103 'International Tables Vol C Tables 4.2.6.8 and 6.1.1.4'
N N 0.0061 0.0033 'International Tables Vol C Tables 4.2.6.8 and 6.1.1.4'
O O 0.0106 0.0060 'International Tables Vol C Tables 4.2.6.8 and 6.1.1.4'
S S 0.1246 0.1234 'International Tables Vol C Tables 4.2.6.8 and 6.1.1.4'
B B 0.0013 0.0007 'International Tables Vol C Tables 4.2.6.8 and 6.1.1.4'

loop_
_geom_angle_atom_site_label_1
_geom_angle_atom_site_label_2
_geom_angle_atom_site_label_3
_geom_angle
O3 S1 O4 115.20(15)
O3 S1 O5 114.90(16)
O4 S1 O5 114.58(14)
O3 S1 C41 103.97(17)
O4 S1 C41 103.46(15)
O5 S1 C41 102.39(15)
C1 N1 C2 123.1(2)
C1 N1 C11 119.7(2)
C2 N1 C11 117.1(2)
N3 B1 C1 125.8(2)
N3 B1 Cl1 122.2(2)
C1 B1 Cl1 112.0(2)
N1 C1 N2 120.3(2)
N1 C1 B1 120.7(2)
N2 C1 B1 118.8(2)
C1 N2 C4 123.6(2)
C1 N2 C21 118.9(2)
C4 N2 C21 117.4(2)
O1 C2 N1 118.8(3)
O1 C2 C3 125.2(3)
N1 C2 C3 115.6(2)
B1 N3 C30 123.6(2)
B1 N3 C33 123.6(2)
C30 N3 C33 112.8(2)
C2 C3 C4 112.2(2)
C2 C3 C5 111.7(2)
C4 C3 C5 111.4(3)
C2 C3 C6 105.9(2)
C4 C3 C6 105.5(2)
C5 C3 C6 109.8(2)
O2 C4 N2 119.1(3)
O2 C4 C3 125.4(3)
N2 C4 C3 115.1(2)
C3 C5 H5B 109.5
C3 C5 H5C 109.5
H5B C5 H5C 109.5
C3 C5 H5D 109.5
H5B C5 H5D 109.5
H5C C5 H5D 109.5
C3 C6 H6A 109.5
C3 C6 H6B 109.5
H6A C6 H6B 109.5
C3 C6 H6C 109.5
H6A C6 H6C 109.5
H6B C6 H6C 109.5
C16 C11 C12 122.1(3)
C16 C11 N1 119.2(2)
C12 C11 N1 118.6(2)
C13 C12 C11 117.3(3)
C13 C12 C18 120.2(3)
C11 C12 C18 122.4(3)
C12 C13 C14 122.2(3)
C12 C13 H13A 118.9
C14 C13 H13A 118.9
C15 C14 C13 118.0(3)
C15 C14 C19 121.3(3)
C13 C14 C19 120.7(3)
C14 C15 C16 122.6(3)
C14 C15 H15A 118.7
C16 C15 H15A 118.7
C11 C16 C15 117.1(3)
C11 C16 C17 123.3(3)
C15 C16 C17 119.3(3)
C16 C17 H17A 109.5
C16 C17 H17B 109.5
H17A C17 H17B 109.5
C16 C17 H17C 109.5
H17A C17 H17C 109.5
H17B C17 H17C 109.5
C12 C18 H18A 109.5
C12 C18 H18B 109.5
H18A C18 H18B 109.5
C12 C18 H18C 109.5
H18A C18 H18C 109.5
H18B C18 H18C 109.5
C14 C19 H19A 109.5
C14 C19 H19B 109.5
H19A C19 H19B 109.5
C14 C19 H19C 109.5
H19A C19 H19C 109.5
H19B C19 H19C 109.5
C22 C21 C26 122.7(3)
C22 C21 N2 118.0(2)
C26 C21 N2 119.3(2)
C23 C22 C21 116.9(3)
C23 C22 C28 120.7(3)
C21 C22 C28 122.4(3)
C24 C23 C22 122.1(3)
C24 C23 H23A 118.9
C22 C23 H23A 118.9
C25 C24 C23 118.1(3)
C25 C24 C29 120.2(3)
C23 C24 C29 121.6(3)
C24 C25 C26 122.6(3)
C24 C25 H25A 118.7
C26 C25 H25A 118.7
C25 C26 C21 116.8(3)
C25 C26 C27 119.9(3)
C21 C26 C27 123.3(3)
C26 C27 H27A 109.5
C26 C27 H27B 109.5
H27A C27 H27B 109.5
C26 C27 H27C 109.5
H27A C27 H27C 109.5
H27B C27 H27C 109.5
C22 C28 H28A 109.5
C22 C28 H28B 109.5
H28A C28 H28B 109.5
C22 C28 H28C 109.5
H28A C28 H28C 109.5
H28B C28 H28C 109.5
C24 C29 H29A 109.5
C24 C29 H29B 109.5
H29A C29 H29B 109.5
C24 C29 H29C 109.5
H29A C29 H29C 109.5
H29B C29 H29C 109.5
N3 C30 C32 111.5(2)
N3 C30 C31 111.8(3)
C32 C30 C31 110.1(3)
N3 C30 H30A 107.8
C32 C30 H30A 107.8
C31 C30 H30A 107.8
C30 C31 H31A 109.5
C30 C31 H31B 109.5
H31A C31 H31B 109.5
C30 C31 H31C 109.5
H31A C31 H31C 109.5
H31B C31 H31C 109.5
C30 C32 H32A 109.5
C30 C32 H32B 109.5
H32A C32 H32B 109.5
C30 C32 H32C 109.5
H32A C32 H32C 109.5
H32B C32 H32C 109.5
N3 C33 C35 112.4(3)
N3 C33 C34 112.3(3)
C35 C33 C34 113.9(3)
N3 C33 H33A 105.8
C35 C33 H33A 105.8
C34 C33 H33A 105.8
C33 C34 H34A 109.5
C33 C34 H34B 109.5
H34A C34 H34B 109.5
C33 C34 H34C 109.5
H34A C34 H34C 109.5
H34B C34 H34C 109.5
C33 C35 H35A 109.5
C33 C35 H35B 109.5
H35A C35 H35B 109.5
C33 C35 H35C 109.5
H35A C35 H35C 109.5
H35B C35 H35C 109.5
Cl2 C40 Cl3 112.8(2)
Cl2 C40 H40A 109.0
Cl3 C40 H40A 109.0
Cl2 C40 H40B 109.0
Cl3 C40 H40B 109.0
H40A C40 H40B 107.8
F1 C41 F2 106.8(3)
F1 C41 F3 107.7(3)
F2 C41 F3 106.7(3)
F1 C41 S1 111.1(2)
F2 C41 S1 112.5(2)
F3 C41 S1 111.7(2)

loop_
_geom_bond_atom_site_label_1
_geom_bond_atom_site_label_2
_geom_bond_distance
S1 O3 1.429(2)
S1 O4 1.433(2)
S1 O5 1.443(2)
S1 C41 1.826(4)
Cl1 B1 1.779(3)
N1 C1 1.345(3)
N1 C2 1.447(3)
N1 C11 1.466(3)
O1 C2 1.196(3)
B1 N3 1.365(4)
B1 C1 1.640(4)
C1 N2 1.341(3)
F1 C41 1.323(4)
N2 C4 1.446(3)
N2 C21 1.466(3)
O2 C4 1.188(3)
F2 C41 1.321(4)
C2 C3 1.504(4)
Cl2 C40 1.745(4)
N3 C30 1.496(3)
N3 C33 1.493(4)
F3 C41 1.328(4)
C3 C4 1.514(4)
C3 C5 1.524(4)
C3 C6 1.562(4)
Cl3 C40 1.743(4)
C5 H5B 0.9600
C5 H5C 0.9600
C5 H5D 0.9600
C6 H6A 0.9600
C6 H6B 0.9600
C6 H6C 0.9600
C11 C16 1.392(4)
C11 C12 1.400(4)
C12 C13 1.385(4)
C12 C18 1.508(4)
C13 C14 1.390(4)
C13 H13A 0.9300
C14 C15 1.376(4)
C14 C19 1.509(5)
C15 C16 1.394(4)
C15 H15A 0.9300
C16 C17 1.509(4)
C17 H17A 0.9600
C17 H17B 0.9600
C17 H17C 0.9600
C18 H18A 0.9600
C18 H18B 0.9600
C18 H18C 0.9600
C19 H19A 0.9600
C19 H19B 0.9600
C19 H19C 0.9600
C21 C22 1.393(4)
C21 C26 1.397(4)
C22 C23 1.393(4)
C22 C28 1.507(4)
C23 C24 1.389(5)
C23 H23A 0.9300
C24 C25 1.380(5)
C24 C29 1.511(4)
C25 C26 1.387(4)
C25 H25A 0.9300
C26 C27 1.508(4)
C27 H27A 0.9600
C27 H27B 0.9600
C27 H27C 0.9600
C28 H28A 0.9600
C28 H28B 0.9600
C28 H28C 0.9600
C29 H29A 0.9600
C29 H29B 0.9600
C29 H29C 0.9600
C30 C32 1.521(4)
C30 C31 1.528(4)
C30 H30A 0.9800
C31 H31A 0.9600
C31 H31B 0.9600
C31 H31C 0.9600
C32 H32A 0.9600
C32 H32B 0.9600
C32 H32C 0.9600
C33 C35 1.516(5)
C33 C34 1.527(5)
C33 H33A 0.9800
C34 H34A 0.9600
C34 H34B 0.9600
C34 H34C 0.9600
C35 H35A 0.9600
C35 H35B 0.9600
C35 H35C 0.9600
C40 H40A 0.9700
C40 H40B 0.9700
